data_2212881
loop_
_publ_author_name
'Silva, Luiz Everson da'
'Joussef, Antonio Carlos'
'Foro, Sabine'

_publ_section_title
;
 4-Bromo-<i>N</i>-(8-quinolyl)benzenesulfonamide
;
_journal_coeditor_code GW2005
_journal_issue 4
_journal_name_full 'Acta Crystallographica Section E'
_journal_page_first o1648
_journal_page_last o1649
_journal_paper_doi 10.1107/S1600536807010070
_journal_volume 63
_journal_year 2007
_chemical_formula_iupac 'C15 H11 Br N2 O2 S'
_chemical_formula_moiety 'C15 H11 Br N2 O2 S'
_chemical_formula_sum 'C15 H11 Br N2 O2 S'
_chemical_formula_weight 363.23
_chemical_name_systematic
;
4-Bromo-N-8-quinolylbenzenesulfonamide
;
_space_group_IT_number 14
_symmetry_cell_setting monoclinic
_symmetry_space_group_name_Hall '-P 2yn'
_symmetry_space_group_name_H-M 'P 1 21/n 1'
_atom_sites_solution_hydrogens geom
_atom_sites_solution_primary direct
_atom_sites_solution_secondary difmap
_audit_creation_method SHELXL-97
_cell_angle_alpha 90.00
_cell_angle_beta 100.43(2)
_cell_angle_gamma 90.00
_cell_formula_units_Z 4
_cell_length_a 6.7800(10)
_cell_length_b 14.253(3)
_cell_length_c 15.232(4)
_cell_measurement_reflns_used 25
_cell_measurement_temperature 299(2)
_cell_measurement_theta_max 20.20
_cell_measurement_theta_min 4.27
_cell_volume 1447.6(5)
_computing_cell_refinement CAD-4-PC
_computing_data_collection 'CAD-4-PC (Nonius, 1996)'
_computing_data_reduction 'REDU4 (Stoe & Cie, 1987)'
_computing_molecular_graphics 'PLATON (Spek, 2003)'
_computing_publication_material SHELXL97
_computing_structure_refinement 'SHELXL97 (Sheldrick, 1997)'
_computing_structure_solution 'SHELXS97 (Sheldrick, 1997)'
_diffrn_ambient_temperature 299(2)
_diffrn_measured_fraction_theta_full 0.986
_diffrn_measured_fraction_theta_max 0.986
_diffrn_measurement_device_type 'Nonius CAD-4'
_diffrn_measurement_method \w/2\q
_diffrn_radiation_monochromator graphite
_diffrn_radiation_source 'fine-focus sealed tube'
_diffrn_radiation_type CuK\a
_diffrn_radiation_wavelength 1.54180
_diffrn_reflns_av_R_equivalents 0.1772
_diffrn_reflns_av_sigmaI/netI 0.0820
_diffrn_reflns_limit_h_max 0
_diffrn_reflns_limit_h_min -7
_diffrn_reflns_limit_k_max 2
_diffrn_reflns_limit_k_min -17
_diffrn_reflns_limit_l_max 18
_diffrn_reflns_limit_l_min -17
_diffrn_reflns_number 3102
_diffrn_reflns_theta_full 66.88
_diffrn_reflns_theta_max 66.88
_diffrn_reflns_theta_min 4.28
_diffrn_standards_decay_% -20
_diffrn_standards_interval_time 120
_diffrn_standards_number 3
_exptl_absorpt_coefficient_mu 5.272
_exptl_absorpt_correction_T_max 0.4922
_exptl_absorpt_correction_T_min 0.2798
_exptl_absorpt_correction_type psi-scan
_exptl_absorpt_process_details '(North <i>et al.</i>,  1968)'
_exptl_crystal_colour colourless
_exptl_crystal_density_diffrn 1.667
_exptl_crystal_density_method 'not measured'
_exptl_crystal_description 'thick needle'
_exptl_crystal_F_000 728
_exptl_crystal_size_max 0.40
_exptl_crystal_size_mid 0.20
_exptl_crystal_size_min 0.18
_refine_diff_density_max 1.650
_refine_diff_density_min -1.394
_refine_ls_extinction_method none
_refine_ls_goodness_of_fit_ref 1.174
_refine_ls_hydrogen_treatment constr
_refine_ls_matrix_type full
_refine_ls_number_parameters 190
_refine_ls_number_reflns 2534
_refine_ls_number_restraints 0
_refine_ls_restrained_S_all 1.174
_refine_ls_R_factor_all 0.1167
_refine_ls_R_factor_gt 0.1046
_refine_ls_shift/su_max 0.000
_refine_ls_shift/su_mean 0.000
_refine_ls_structure_factor_coef Fsqd
_refine_ls_weighting_details 'calc w=1/[\s^2^(Fo^2^)+(0.2P)^2^] where P=(Fo^2^+2Fc^2^)/3'
_refine_ls_weighting_scheme calc
_refine_ls_wR_factor_gt 0.2591
_refine_ls_wR_factor_ref 0.2730
_reflns_number_gt 2101
_reflns_number_total 2534
_reflns_threshold_expression I>2\s(I)
_cod_data_source_file gw2005.cif
_cod_data_source_block I
_cod_original_sg_symbol_H-M 'P 21/n'
_cod_database_code 2212881
_cod_database_fobs_code 2212881

loop_
_symmetry_equiv_pos_as_xyz
'x, y, z'
'-x+1/2, y+1/2, -z+1/2'
'-x, -y, -z'
'x-1/2, -y-1/2, z-1/2'

loop_
_atom_site_type_symbol
_atom_site_label
_atom_site_fract_x
_atom_site_fract_y
_atom_site_fract_z
_atom_site_U_iso_or_equiv
_atom_site_adp_type
_atom_site_calc_flag
_atom_site_refinement_flags
_atom_site_occupancy
Br Br1 1.03185(14) 0.50453(5) 0.65239(7) 0.0795(5) Uani d . 1
S S1 0.4350(2) 0.20470(8) 0.43491(9) 0.0411(5) Uani d . 1
O O1 0.2400(7) 0.2122(3) 0.4587(3) 0.0582(12) Uani d . 1
O O2 0.5314(8) 0.1161(3) 0.4392(3) 0.0594(12) Uani d . 1
N N1 0.4041(7) 0.2440(3) 0.3319(3) 0.0448(11) Uani d . 1
H H1N 0.2837 0.2542 0.3043 0.054 Uiso d R 1
N N2 0.3709(7) 0.3939(3) 0.2275(4) 0.0495(12) Uani d . 1
C C1 0.5637(8) 0.2619(4) 0.2857(4) 0.0378(11) Uani d . 1
C C2 0.7293(9) 0.2059(4) 0.2910(4) 0.0478(13) Uani d . 1
H H2 0.7432 0.1527 0.3268 0.057 Uiso calc R 1
C C3 0.8783(9) 0.2299(5) 0.2416(4) 0.0533(15) Uani d . 1
H H3 0.9911 0.1919 0.2455 0.064 Uiso calc R 1
C C4 0.8624(9) 0.3066(5) 0.1884(4) 0.0513(15) Uani d . 1
H H4 0.9641 0.3213 0.1572 0.062 Uiso calc R 1
C C5 0.6895(8) 0.3644(4) 0.1805(4) 0.0443(12) Uani d . 1
C C6 0.6570(11) 0.4433(4) 0.1250(4) 0.0544(15) Uani d . 1
H H6 0.7519 0.4607 0.0909 0.065 Uiso calc R 1
C C7 0.4861(13) 0.4942(4) 0.1210(5) 0.0612(18) Uani d . 1
H H7 0.4623 0.5459 0.0833 0.073 Uiso calc R 1
C C8 0.3440(11) 0.4683(5) 0.1746(5) 0.0604(17) Uani d . 1
H H8 0.2290 0.5044 0.1724 0.072 Uiso calc R 1
C C9 0.5428(7) 0.3423(3) 0.2306(4) 0.0382(11) Uani d . 1
C C10 0.6004(8) 0.2839(3) 0.5002(4) 0.0374(11) Uani d . 1
C C11 0.8041(8) 0.2663(4) 0.5169(4) 0.0414(12) Uani d . 1
H H11 0.8541 0.2107 0.4975 0.050 Uiso calc R 1
C C12 0.9323(9) 0.3320(4) 0.5626(4) 0.0492(14) Uani d . 1
H H12 1.0701 0.3220 0.5730 0.059 Uiso calc R 1
C C13 0.8548(9) 0.4126(4) 0.5929(4) 0.0460(12) Uani d . 1
C C14 0.6489(10) 0.4282(4) 0.5797(5) 0.0562(16) Uani d . 1
H H14 0.5984 0.4819 0.6024 0.067 Uiso calc R 1
C C15 0.5229(9) 0.3646(4) 0.5336(5) 0.0501(13) Uani d . 1
H H15 0.3851 0.3745 0.5242 0.060 Uiso calc R 1

loop_
_atom_site_aniso_label
_atom_site_aniso_U_11
_atom_site_aniso_U_22
_atom_site_aniso_U_33
_atom_site_aniso_U_12
_atom_site_aniso_U_13
_atom_site_aniso_U_23
Br1 0.0808(7) 0.0641(6) 0.0859(8) -0.0245(4) -0.0056(5) -0.0214(4)
S1 0.0389(8) 0.0367(7) 0.0478(8) -0.0074(4) 0.0084(6) 0.0032(5)
O1 0.036(2) 0.072(3) 0.069(3) -0.0179(18) 0.019(2) 0.000(2)
O2 0.074(3) 0.0288(18) 0.071(3) -0.0029(17) 0.002(2) 0.0040(17)
N1 0.032(2) 0.054(3) 0.049(3) -0.0035(19) 0.0076(19) 0.004(2)
N2 0.038(3) 0.050(3) 0.060(3) 0.0088(19) 0.008(2) 0.009(2)
C1 0.032(2) 0.042(3) 0.037(2) -0.0026(19) -0.0002(19) -0.001(2)
C2 0.042(3) 0.051(3) 0.048(3) 0.010(2) 0.001(2) -0.004(2)
C3 0.037(3) 0.065(4) 0.056(4) 0.009(3) 0.004(3) -0.005(3)
C4 0.034(3) 0.068(4) 0.052(3) -0.011(2) 0.008(2) -0.018(3)
C5 0.039(3) 0.049(3) 0.044(3) -0.013(2) 0.005(2) -0.013(2)
C6 0.065(4) 0.052(3) 0.048(3) -0.021(3) 0.014(3) -0.005(3)
C7 0.079(5) 0.045(3) 0.055(4) -0.005(3) 0.003(4) 0.005(3)
C8 0.063(4) 0.047(3) 0.068(4) 0.013(3) 0.003(3) 0.009(3)
C9 0.033(3) 0.038(2) 0.041(3) -0.0039(18) 0.000(2) -0.006(2)
C10 0.036(3) 0.032(2) 0.045(3) -0.0004(18) 0.009(2) 0.0039(19)
C11 0.038(3) 0.039(3) 0.044(3) 0.007(2) 0.000(2) -0.003(2)
C12 0.037(3) 0.055(3) 0.054(3) 0.004(2) 0.004(2) -0.005(3)
C13 0.051(3) 0.040(3) 0.046(3) -0.004(2) 0.005(2) 0.001(2)
C14 0.062(4) 0.035(3) 0.071(4) 0.007(2) 0.011(3) -0.010(3)
C15 0.041(3) 0.040(3) 0.071(4) 0.005(2) 0.015(3) -0.001(3)

loop_
_atom_type_symbol
_atom_type_description
_atom_type_scat_dispersion_real
_atom_type_scat_dispersion_imag
_atom_type_scat_source
C C 0.0181 0.0091 'International Tables Vol C Tables 4.2.6.8 and 6.1.1.4'
H H 0.0000 0.0000 'International Tables Vol C Tables 4.2.6.8 and 6.1.1.4'
Br Br -0.6763 1.2805 'International Tables Vol C Tables 4.2.6.8 and 6.1.1.4'
N N 0.0311 0.0180 'International Tables Vol C Tables 4.2.6.8 and 6.1.1.4'
O O 0.0492 0.0322 'International Tables Vol C Tables 4.2.6.8 and 6.1.1.4'
S S 0.3331 0.5567 'International Tables Vol C Tables 4.2.6.8 and 6.1.1.4'

loop_
_geom_angle_atom_site_label_1
_geom_angle_atom_site_label_2
_geom_angle_atom_site_label_3
_geom_angle
O2 S1 O1 119.5(3)
O2 S1 N1 109.0(3)
O1 S1 N1 104.5(3)
O2 S1 C10 107.6(3)
O1 S1 C10 109.3(3)
N1 S1 C10 106.2(2)
C1 N1 S1 124.0(4)
C1 N1 H1N 118.0
S1 N1 H1N 118.0
C8 N2 C9 118.2(5)
C2 C1 C9 120.1(5)
C2 C1 N1 123.9(5)
C9 C1 N1 116.0(5)
C1 C2 C3 119.2(6)
C1 C2 H2 120.4
C3 C2 H2 120.4
C4 C3 C2 121.9(6)
C4 C3 H3 119.0
C2 C3 H3 119.0
C3 C4 C5 119.7(6)
C3 C4 H4 120.2
C5 C4 H4 120.2
C9 C5 C6 117.5(5)
C9 C5 C4 118.8(6)
C6 C5 C4 123.7(6)
C7 C6 C5 119.7(6)
C7 C6 H6 120.2
C5 C6 H6 120.2
C6 C7 C8 119.8(6)
C6 C7 H7 120.1
C8 C7 H7 120.1
N2 C8 C7 121.7(6)
N2 C8 H8 119.1
C7 C8 H8 119.1
N2 C9 C5 123.1(5)
N2 C9 C1 116.6(5)
C5 C9 C1 120.2(5)
C11 C10 C15 120.8(5)
C11 C10 S1 120.0(4)
C15 C10 S1 119.3(4)
C12 C11 C10 119.2(5)
C12 C11 H11 120.4
C10 C11 H11 120.4
C13 C12 C11 119.5(5)
C13 C12 H12 120.3
C11 C12 H12 120.3
C12 C13 C14 121.2(5)
C12 C13 Br1 119.4(5)
C14 C13 Br1 119.4(4)
C15 C14 C13 119.4(5)
C15 C14 H14 120.3
C13 C14 H14 120.3
C14 C15 C10 119.8(6)
C14 C15 H15 120.1
C10 C15 H15 120.1

loop_
_geom_bond_atom_site_label_1
_geom_bond_atom_site_label_2
_geom_bond_distance
Br1 C13 1.894(6)
S1 O2 1.418(4)
S1 O1 1.437(4)
S1 N1 1.643(5)
S1 C10 1.765(5)
N1 C1 1.417(7)
N1 H1N 0.8600
N2 C8 1.324(8)
N2 C9 1.372(7)
C1 C2 1.368(8)
C1 C9 1.413(7)
C2 C3 1.407(9)
C2 H2 0.9300
C3 C4 1.353(10)
C3 H3 0.9300
C4 C5 1.420(9)
C4 H4 0.9300
C5 C9 1.395(8)
C5 C6 1.400(9)
C6 C7 1.359(11)
C6 H6 0.9300
C7 C8 1.420(11)
C7 H7 0.9300
C8 H8 0.9300
C10 C11 1.381(8)
C10 C15 1.399(8)
C11 C12 1.378(8)
C11 H11 0.9300
C12 C13 1.377(8)
C12 H12 0.9300
C13 C14 1.392(9)
C14 C15 1.351(9)
C14 H14 0.9300
C15 H15 0.9300

loop_
_geom_torsion_atom_site_label_1
_geom_torsion_atom_site_label_2
_geom_torsion_atom_site_label_3
_geom_torsion_atom_site_label_4
_geom_torsion
O2 S1 N1 C1 -60.6(5)
O1 S1 N1 C1 170.6(4)
C10 S1 N1 C1 55.1(5)
S1 N1 C1 C2 39.9(7)
S1 N1 C1 C9 -141.2(4)
C9 C1 C2 C3 0.6(8)
N1 C1 C2 C3 179.4(5)
C1 C2 C3 C4 -0.4(9)
C2 C3 C4 C5 -1.0(9)
C3 C4 C5 C9 2.3(8)
C3 C4 C5 C6 -177.8(6)
C9 C5 C6 C7 -0.6(8)
C4 C5 C6 C7 179.5(6)
C5 C6 C7 C8 1.3(10)
C9 N2 C8 C7 0.9(10)
C6 C7 C8 N2 -1.5(11)
C8 N2 C9 C5 -0.1(8)
C8 N2 C9 C1 -178.2(5)
C6 C5 C9 N2 0.0(8)
C4 C5 C9 N2 179.9(5)
C6 C5 C9 C1 178.0(5)
C4 C5 C9 C1 -2.1(7)
C2 C1 C9 N2 178.8(5)
N1 C1 C9 N2 -0.1(7)
C2 C1 C9 C5 0.7(8)
N1 C1 C9 C5 -178.2(5)
O2 S1 C10 C11 23.2(5)
O1 S1 C10 C11 154.4(4)
N1 S1 C10 C11 -93.4(5)
O2 S1 C10 C15 -157.5(5)
O1 S1 C10 C15 -26.4(5)
N1 S1 C10 C15 85.9(5)
C15 C10 C11 C12 -3.8(9)
S1 C10 C11 C12 175.5(4)
C10 C11 C12 C13 1.8(9)
C11 C12 C13 C14 1.3(10)
C11 C12 C13 Br1 -178.0(4)
C12 C13 C14 C15 -2.4(10)
Br1 C13 C14 C15 177.0(5)
C13 C14 C15 C10 0.4(10)
C11 C10 C15 C14 2.7(10)
S1 C10 C15 C14 -176.5(5)

loop_
_cod_related_entry_id
_cod_related_entry_database
_cod_related_entry_code
1 ChemSpider 1152137
